data_4344983
loop_
_publ_author_name
'Tamura, Yuichi'
'Hisamatsu, Yosuke'
'Kumar, Sarvendra'
'Itoh, Taiki'
'Sato, Kyouhei'
'Kuroda, Reiko'
'Aoki, Shin'

_publ_section_title
;
 Efficient Synthesis of Tris-Heteroleptic Iridium(III) Complexes Based on
 the Zn(2+)-Promoted Degradation of Tris-Cyclometalated Iridium(III)
 Complexes and Their Photophysical Properties.
;
_journal_issue 2
_journal_name_full 'Inorganic chemistry'
_journal_page_first 812
_journal_page_last 833
_journal_paper_doi 10.1021/acs.inorgchem.6b02270
_journal_volume 56
_journal_year 2017
_chemical_formula_sum 'C35 H25 Br F2 Ir N3 O1.5'
_chemical_formula_weight 821.69
_chemical_name_systematic
; 
 ? 
;
_space_group_IT_number 2
_symmetry_cell_setting triclinic
_symmetry_space_group_name_Hall '-P 1'
_symmetry_space_group_name_H-M 'P -1'
_atom_sites_solution_hydrogens geom
_atom_sites_solution_primary direct
_atom_sites_solution_secondary difmap
_audit_creation_method SHELXL-97
_cell_angle_alpha 70.7450(10)
_cell_angle_beta 86.1520(10)
_cell_angle_gamma 84.7100(10)
_cell_formula_units_Z 2
_cell_length_a 9.5171(7)
_cell_length_b 12.9204(9)
_cell_length_c 13.0846(10)
_cell_measurement_reflns_used 7956
_cell_measurement_temperature 175(2)
_cell_measurement_theta_max 28.32
_cell_measurement_theta_min 2.63
_cell_volume 1511.32(19)
_computing_cell_refinement 'SMART V5.625 (Bruker, 2000)'
_computing_data_collection 'SMART V5.625 (Bruker, 2000)'
_computing_data_reduction 'SAINT v6.28A (Bruker, 2002)'
_computing_molecular_graphics 'SHELXTL V6.10 (Bruker, 2000)'
_computing_publication_material 'SHELXTL V6.10 (Bruker, 2000)'
_computing_structure_refinement 'SHELXL-97 (Sheldrick, 1997)'
_computing_structure_solution 'SHELXS-97 (Sheldrick, 1990)'
_diffrn_ambient_temperature 175(2)
_diffrn_measured_fraction_theta_full 0.971
_diffrn_measured_fraction_theta_max 0.971
_diffrn_measurement_device_type 'CCD area detector'
_diffrn_measurement_method 'phi and omega scans'
_diffrn_radiation_monochromator graphite
_diffrn_radiation_source 'fine-focus sealed tube'
_diffrn_radiation_type MoK\a
_diffrn_radiation_wavelength 0.71073
_diffrn_reflns_av_R_equivalents 0.0191
_diffrn_reflns_av_sigmaI/netI 0.0345
_diffrn_reflns_limit_h_max 11
_diffrn_reflns_limit_h_min -11
_diffrn_reflns_limit_k_max 15
_diffrn_reflns_limit_k_min -16
_diffrn_reflns_limit_l_max 8
_diffrn_reflns_limit_l_min -16
_diffrn_reflns_number 8662
_diffrn_reflns_theta_full 26.37
_diffrn_reflns_theta_max 26.37
_diffrn_reflns_theta_min 1.67
_exptl_absorpt_coefficient_mu 5.787
_exptl_absorpt_correction_T_max 0.4223
_exptl_absorpt_correction_T_min 0.1718
_exptl_absorpt_correction_type empirical
_exptl_absorpt_process_details 'SADABS v.2.03 (Bruker,2001)'
_exptl_crystal_colour yellow
_exptl_crystal_density_diffrn 1.806
_exptl_crystal_density_method 'not measured'
_exptl_crystal_description block
_exptl_crystal_F_000 796
_exptl_crystal_size_max 0.47
_exptl_crystal_size_mid 0.33
_exptl_crystal_size_min 0.18
_refine_diff_density_max 2.171
_refine_diff_density_min -1.729
_refine_diff_density_rms 0.166
_refine_ls_extinction_method none
_refine_ls_goodness_of_fit_ref 1.066
_refine_ls_hydrogen_treatment constr
_refine_ls_matrix_type full
_refine_ls_number_parameters 399
_refine_ls_number_reflns 5992
_refine_ls_number_restraints 0
_refine_ls_restrained_S_all 1.066
_refine_ls_R_factor_all 0.0321
_refine_ls_R_factor_gt 0.0311
_refine_ls_shift/su_max 0.001
_refine_ls_shift/su_mean 0.000
_refine_ls_structure_factor_coef Fsqd
_refine_ls_weighting_details 'calc w=1/[\s^2^(Fo^2^)+(0.0545P)^2^+3.7445P] where P=(Fo^2^+2Fc^2^)/3'
_refine_ls_weighting_scheme calc
_refine_ls_wR_factor_gt 0.0885
_refine_ls_wR_factor_ref 0.0893
_reflns_number_gt 5767
_reflns_number_total 5992
_reflns_threshold_expression >2sigma(I)
_cod_data_source_file ic6b02270_si_007.cif
_cod_data_source_block yt11
_cod_depositor_comments
;
The following automatic conversions were performed:

'_symmetry_cell_setting' value 'Triclinic' changed to 'triclinic'
according to
/usr/data/users/saulius/crontab/automatic-downloads/rss-feeds/ACS/lib/dictionaries/cif_core.dic
dictionary named 'cif_core.dic' version 2.4.2 from 2011-04-26.

Automatic conversion script
Id: cif_fix_values 4268 2015-11-12 08:31:59Z antanas 

 Adding full bibliography for 4344979--4344983.cif.
;
_cod_original_sg_symbol_H-M 'P-1  '
_cod_original_formula_sum 'C35 H25 Br F2 Ir N3 O1.50'
_cod_database_code 4344983

loop_
_symmetry_equiv_pos_as_xyz
'x, y, z'
'-x, -y, -z'

loop_
_atom_site_label
_atom_site_type_symbol
_atom_site_fract_x
_atom_site_fract_y
_atom_site_fract_z
_atom_site_U_iso_or_equiv
_atom_site_adp_type
_atom_site_occupancy
_atom_site_symmetry_multiplicity
_atom_site_calc_flag
_atom_site_refinement_flags
Ir01 Ir 0.767642(15) 0.316779(11) 0.268139(12) 0.01902(8) Uani 1 1 d .
Br02 Br 0.51594(7) -0.11003(4) 0.17732(5) 0.04053(14) Uani 1 1 d .
F003 F 0.4835(3) 0.6419(2) 0.3798(3) 0.0362(7) Uani 1 1 d .
F004 F 0.2163(3) 0.3477(3) 0.4148(3) 0.0380(7) Uani 1 1 d .
N005 N 0.8412(4) 0.2382(3) 0.4201(3) 0.0228(8) Uani 1 1 d .
N006 N 0.8344(4) 0.4670(3) 0.2749(3) 0.0241(8) Uani 1 1 d .
O007 O 0.0987(6) 0.9131(5) 0.0715(4) 0.0637(14) Uani 1 1 d .
N008 N 0.7105(4) 0.3751(3) 0.1112(3) 0.0227(7) Uani 1 1 d .
C19 C 0.9642(5) 0.2534(4) 0.2297(4) 0.0247(9) Uani 1 1 d .
C00A C 0.6672(5) 0.0832(4) 0.3382(4) 0.0232(9) Uani 1 1 d .
H00A H 0.6893 0.0754 0.4103 0.028 Uiso 1 1 calc R
C00B C 0.6491(5) 0.1929(4) 0.1523(3) 0.0229(9) Uani 1 1 d .
C00C C 0.5959(5) 0.4894(3) 0.3340(3) 0.0219(8) Uani 1 1 d .
C00D C 0.5838(5) 0.3852(3) 0.3205(4) 0.0218(9) Uani 1 1 d .
C00E C 1.0396(5) 0.1911(4) 0.3205(4) 0.0271(9) Uani 1 1 d .
C00F C 0.4778(5) 0.5410(4) 0.3701(4) 0.0252(9) Uani 1 1 d .
C00G C 0.6885(5) 0.1838(4) 0.2568(4) 0.0200(8) Uani 1 1 d .
C00H C 0.4523(5) 0.3395(4) 0.3478(4) 0.0235(9) Uani 1 1 d .
H00H H 0.4404 0.2705 0.3396 0.028 Uiso 1 1 calc R
C00I C 0.7357(5) 0.5330(3) 0.3093(3) 0.0227(9) Uani 1 1 d .
C00J C 0.6150(5) -0.0063(4) 0.3189(4) 0.0260(9) Uani 1 1 d .
C00K C 0.9697(5) 0.1816(4) 0.4251(4) 0.0258(9) Uani 1 1 d .
C00L C 0.5855(5) 0.0077(4) 0.2127(4) 0.0247(9) Uani 1 1 d .
C00M C 0.6615(5) 0.3017(4) 0.0717(4) 0.0235(9) Uani 1 1 d .
C00N C 0.3411(5) 0.3935(4) 0.3862(4) 0.0268(9) Uani 1 1 d .
C00O C 0.3492(5) 0.4957(4) 0.3984(4) 0.0290(10) Uani 1 1 d .
H00O H 0.2710 0.5322 0.4247 0.035 Uiso 1 1 calc R
C00P C 0.6885(6) 0.5135(4) -0.0626(4) 0.0331(11) Uani 1 1 d .
H00P H 0.6993 0.5872 -0.1075 0.040 Uiso 1 1 calc R
C00Q C 0.5995(5) 0.1050(4) 0.1289(4) 0.0244(9) Uani 1 1 d .
H00Q H 0.5760 0.1121 0.0573 0.029 Uiso 1 1 calc R
C00R C 0.7728(6) 0.6305(4) 0.3191(4) 0.0353(11) Uani 1 1 d .
H00R H 0.7042 0.6759 0.3441 0.042 Uiso 1 1 calc R
C00S C 1.0287(5) 0.2638(4) 0.1281(4) 0.0312(10) Uani 1 1 d .
H00S H 0.9801 0.3065 0.0651 0.037 Uiso 1 1 calc R
C00T C 0.7237(5) 0.4786(4) 0.0447(4) 0.0288(10) Uani 1 1 d .
H00T H 0.7587 0.5298 0.0727 0.035 Uiso 1 1 calc R
C00U C 0.9655(5) 0.4990(4) 0.2505(4) 0.0316(10) Uani 1 1 d .
H00U H 1.0339 0.4518 0.2280 0.038 Uiso 1 1 calc R
C00V C 0.6252(5) 0.3329(4) -0.0367(4) 0.0301(10) Uani 1 1 d .
H00V H 0.5923 0.2805 -0.0644 0.036 Uiso 1 1 calc R
C00W C 0.5920(6) -0.1098(4) 0.4099(4) 0.0361(11) Uani 1 1 d .
H00B H 0.6651 -0.1669 0.4054 0.054 Uiso 1 1 calc R
H00C H 0.4988 -0.1340 0.4050 0.054 Uiso 1 1 calc R
H00D H 0.5970 -0.0965 0.4790 0.054 Uiso 1 1 calc R
C00X C 0.7685(5) 0.2352(4) 0.5133(4) 0.0290(10) Uani 1 1 d .
H00X H 0.6801 0.2767 0.5093 0.035 Uiso 1 1 calc R
C00Y C 0.6373(6) 0.4394(4) -0.1031(4) 0.0346(11) Uani 1 1 d .
H00Y H 0.6105 0.4615 -0.1763 0.041 Uiso 1 1 calc R
C00Z C 1.1746(5) 0.1411(4) 0.3102(5) 0.0372(12) Uani 1 1 d .
H00Z H 1.2245 0.0993 0.3729 0.045 Uiso 1 1 calc R
C010 C 1.0221(6) 0.1188(4) 0.5259(4) 0.0346(11) Uani 1 1 d .
H010 H 1.1111 0.0782 0.5293 0.041 Uiso 1 1 calc R
C011 C 1.1623(6) 0.2137(4) 0.1159(5) 0.0368(12) Uani 1 1 d .
C012 C 0.9469(6) 0.1152(4) 0.6197(4) 0.0375(12) Uani 1 1 d .
H012 H 0.9831 0.0725 0.6879 0.045 Uiso 1 1 calc R
C013 C 0.8174(6) 0.1744(4) 0.6137(4) 0.0354(11) Uani 1 1 d .
H013 H 0.7631 0.1732 0.6777 0.043 Uiso 1 1 calc R
C014 C 1.0074(6) 0.5953(5) 0.2560(5) 0.0405(12) Uani 1 1 d .
H014 H 1.1011 0.6158 0.2352 0.049 Uiso 1 1 calc R
C015 C 1.2345(6) 0.1532(5) 0.2081(5) 0.0425(13) Uani 1 1 d .
H015 H 1.3262 0.1198 0.2010 0.051 Uiso 1 1 calc R
C016 C 0.9093(6) 0.6621(5) 0.2928(5) 0.0440(14) Uani 1 1 d .
H016 H 0.9351 0.7287 0.2999 0.053 Uiso 1 1 calc R
C017 C 1.2278(7) 0.2264(6) 0.0046(5) 0.0531(16) Uani 1 1 d .
H01A H 1.1586 0.2644 -0.0502 0.080 Uiso 1 1 calc R
H01B H 1.2569 0.1537 -0.0010 0.080 Uiso 1 1 calc R
H01C H 1.3105 0.2695 -0.0073 0.080 Uiso 1 1 calc R
O018 O 0.9137(11) 0.9898(11) 0.0894(9) 0.074(3) Uani 0.50 1 d P

loop_
_atom_site_aniso_label
_atom_site_aniso_U_11
_atom_site_aniso_U_22
_atom_site_aniso_U_33
_atom_site_aniso_U_23
_atom_site_aniso_U_13
_atom_site_aniso_U_12
Ir01 0.02149(11) 0.01673(10) 0.01846(11) -0.00538(7) -0.00119(7) -0.00050(7)
Br02 0.0586(3) 0.0309(3) 0.0381(3) -0.0168(2) 0.0007(2) -0.0149(2)
F003 0.0442(17) 0.0251(14) 0.0418(17) -0.0167(13) 0.0057(13) 0.0009(12)
F004 0.0262(14) 0.0407(16) 0.0471(18) -0.0140(14) 0.0050(13) -0.0074(12)
N005 0.0274(19) 0.0210(17) 0.0213(18) -0.0076(15) -0.0030(15) -0.0038(15)
N006 0.027(2) 0.0209(18) 0.0250(19) -0.0080(15) -0.0023(15) -0.0032(15)
O007 0.071(3) 0.089(4) 0.030(2) -0.017(2) 0.017(2) -0.022(3)
N008 0.0259(19) 0.0223(18) 0.0177(18) -0.0042(14) 0.0010(14) -0.0007(15)
C19 0.024(2) 0.019(2) 0.033(2) -0.0103(18) -0.0005(18) -0.0014(17)
C00A 0.027(2) 0.022(2) 0.020(2) -0.0057(17) -0.0028(17) -0.0006(17)
C00B 0.026(2) 0.024(2) 0.019(2) -0.0081(17) 0.0000(17) -0.0005(17)
C00C 0.028(2) 0.0190(19) 0.017(2) -0.0039(16) -0.0025(17) -0.0021(17)
C00D 0.026(2) 0.0179(19) 0.021(2) -0.0037(16) -0.0063(17) -0.0010(17)
C00E 0.024(2) 0.022(2) 0.037(3) -0.0100(19) -0.0020(19) -0.0021(17)
C00F 0.035(2) 0.021(2) 0.020(2) -0.0078(17) -0.0030(18) 0.0013(18)
C00G 0.020(2) 0.020(2) 0.021(2) -0.0082(16) -0.0013(17) 0.0014(16)
C00H 0.025(2) 0.023(2) 0.021(2) -0.0044(17) -0.0043(17) -0.0026(17)
C00I 0.029(2) 0.021(2) 0.018(2) -0.0049(16) -0.0044(17) -0.0003(17)
C00J 0.031(2) 0.020(2) 0.025(2) -0.0046(18) 0.0004(18) -0.0016(18)
C00K 0.023(2) 0.022(2) 0.035(3) -0.0113(18) -0.0059(18) 0.0001(17)
C00L 0.026(2) 0.022(2) 0.029(2) -0.0119(18) 0.0001(18) -0.0033(17)
C00M 0.025(2) 0.025(2) 0.019(2) -0.0050(17) 0.0013(17) -0.0024(17)
C00N 0.024(2) 0.029(2) 0.023(2) -0.0035(18) -0.0014(17) -0.0031(18)
C00O 0.030(2) 0.030(2) 0.024(2) -0.0066(19) -0.0040(19) 0.0065(19)
C00P 0.041(3) 0.026(2) 0.025(2) 0.0009(19) 0.000(2) -0.003(2)
C00Q 0.027(2) 0.025(2) 0.021(2) -0.0084(18) -0.0021(17) -0.0013(18)
C00R 0.039(3) 0.028(2) 0.043(3) -0.017(2) -0.001(2) -0.005(2)
C00S 0.032(2) 0.030(2) 0.033(3) -0.013(2) 0.006(2) -0.005(2)
C00T 0.036(3) 0.023(2) 0.026(2) -0.0060(18) 0.0007(19) -0.0030(19)
C00U 0.026(2) 0.028(2) 0.042(3) -0.013(2) -0.002(2) -0.0024(19)
C00V 0.037(3) 0.032(2) 0.020(2) -0.0060(19) -0.0035(19) -0.006(2)
C00W 0.053(3) 0.023(2) 0.028(3) -0.0015(19) -0.002(2) -0.009(2)
C00X 0.031(2) 0.030(2) 0.025(2) -0.0094(19) 0.0007(19) -0.0021(19)
C00Y 0.040(3) 0.037(3) 0.021(2) -0.002(2) -0.002(2) -0.003(2)
C00Z 0.025(2) 0.036(3) 0.049(3) -0.013(2) -0.004(2) 0.007(2)
C010 0.033(3) 0.030(2) 0.039(3) -0.007(2) -0.013(2) 0.002(2)
C011 0.033(3) 0.034(3) 0.048(3) -0.021(2) 0.014(2) -0.007(2)
C012 0.049(3) 0.033(3) 0.027(3) -0.002(2) -0.014(2) -0.004(2)
C013 0.041(3) 0.041(3) 0.023(2) -0.008(2) -0.006(2) -0.004(2)
C014 0.032(3) 0.038(3) 0.054(3) -0.016(3) 0.001(2) -0.012(2)
C015 0.028(3) 0.037(3) 0.061(4) -0.018(3) 0.005(2) 0.006(2)
C016 0.044(3) 0.032(3) 0.064(4) -0.022(3) -0.003(3) -0.012(2)
C017 0.052(4) 0.057(4) 0.052(4) -0.024(3) 0.021(3) -0.003(3)
O018 0.049(5) 0.129(10) 0.075(7) -0.078(8) 0.007(5) 0.002(6)

loop_
_atom_type_symbol
_atom_type_description
_atom_type_scat_dispersion_real
_atom_type_scat_dispersion_imag
_atom_type_scat_source
C C 0.0033 0.0016 'International Tables Vol C Tables 4.2.6.8 and 6.1.1.4'
H H 0.0000 0.0000 'International Tables Vol C Tables 4.2.6.8 and 6.1.1.4'
Br Br -0.2901 2.4595 'International Tables Vol C Tables 4.2.6.8 and 6.1.1.4'
F F 0.0171 0.0103 'International Tables Vol C Tables 4.2.6.8 and 6.1.1.4'
Ir Ir -1.4442 7.9887 'International Tables Vol C Tables 4.2.6.8 and 6.1.1.4'
N N 0.0061 0.0033 'International Tables Vol C Tables 4.2.6.8 and 6.1.1.4'
O O 0.0106 0.0060 'International Tables Vol C Tables 4.2.6.8 and 6.1.1.4'

loop_
_geom_angle_atom_site_label_1
_geom_angle_atom_site_label_2
_geom_angle_atom_site_label_3
_geom_angle
C00G Ir01 N008 80.19(16)
C00G Ir01 N005 94.26(16)
N008 Ir01 N005 171.15(14)
C00G Ir01 C00D 97.52(17)
N008 Ir01 C00D 92.29(16)
N005 Ir01 C00D 95.29(16)
C00G Ir01 C19 87.68(17)
N008 Ir01 C19 93.28(17)
N005 Ir01 C19 79.53(18)
C00D Ir01 C19 172.96(17)
C00G Ir01 N006 174.75(15)
N008 Ir01 N006 96.64(15)
N005 Ir01 N006 89.37(15)
C00D Ir01 N006 78.34(16)
C19 Ir01 N006 96.72(16)
C00X N005 C00K 119.1(4)
C00X N005 Ir01 124.6(3)
C00K N005 Ir01 116.3(3)
C00U N006 C00I 118.5(4)
C00U N006 Ir01 124.7(3)
C00I N006 Ir01 116.7(3)
C00T N008 C00M 118.9(4)
C00T N008 Ir01 124.8(3)
C00M N008 Ir01 116.2(3)
C00S C19 C00E 117.3(4)
C00S C19 Ir01 129.3(4)
C00E C19 Ir01 113.4(3)
C00J C00A C00G 123.4(4)
C00J C00A H00A 118.3
C00G C00A H00A 118.3
C00Q C00B C00G 122.2(4)
C00Q C00B C00M 123.2(4)
C00G C00B C00M 114.6(4)
C00F C00C C00D 118.8(4)
C00F C00C C00I 124.9(4)
C00D C00C C00I 116.2(4)
C00H C00D C00C 117.4(4)
C00H C00D Ir01 127.7(3)
C00C C00D Ir01 114.9(3)
C19 C00E C00Z 121.4(5)
C19 C00E C00K 116.0(4)
C00Z C00E C00K 122.6(5)
F003 C00F C00O 115.5(4)
F003 C00F C00C 120.6(4)
C00O C00F C00C 123.9(4)
C00A C00G C00B 116.2(4)
C00A C00G Ir01 128.9(3)
C00B C00G Ir01 114.8(3)
C00N C00H C00D 120.7(4)
C00N C00H H00H 119.7
C00D C00H H00H 119.7
N006 C00I C00R 120.0(4)
N006 C00I C00C 113.7(4)
C00R C00I C00C 126.3(4)
C00L C00J C00A 116.6(4)
C00L C00J C00W 122.9(4)
C00A C00J C00W 120.4(4)
N005 C00K C010 119.6(5)
N005 C00K C00E 114.7(4)
C010 C00K C00E 125.6(4)
C00Q C00L C00J 123.3(4)
C00Q C00L Br02 116.7(3)
C00J C00L Br02 119.9(3)
N008 C00M C00V 120.4(4)
N008 C00M C00B 113.8(4)
C00V C00M C00B 125.8(4)
F004 C00N C00H 120.2(4)
F004 C00N C00O 116.6(4)
C00H C00N C00O 123.2(4)
C00F C00O C00N 116.0(4)
C00F C00O H00O 122.0
C00N C00O H00O 122.0
C00Y C00P C00T 118.5(4)
C00Y C00P H00P 120.7
C00T C00P H00P 120.7
C00L C00Q C00B 118.1(4)
C00L C00Q H00Q 121.0
C00B C00Q H00Q 121.0
C016 C00R C00I 120.4(5)
C016 C00R H00R 119.8
C00I C00R H00R 119.8
C011 C00S C19 122.3(5)
C011 C00S H00S 118.9
C19 C00S H00S 118.9
N008 C00T C00P 122.9(4)
N008 C00T H00T 118.6
C00P C00T H00T 118.6
N006 C00U C014 124.1(5)
N006 C00U H00U 117.9
C014 C00U H00U 117.9
C00Y C00V C00M 119.9(5)
C00Y C00V H00V 120.1
C00M C00V H00V 120.1
C00J C00W H00B 109.5
C00J C00W H00C 109.5
H00B C00W H00C 109.5
C00J C00W H00D 109.5
H00B C00W H00D 109.5
H00C C00W H00D 109.5
N005 C00X C013 122.6(5)
N005 C00X H00X 118.7
C013 C00X H00X 118.7
C00V C00Y C00P 119.4(5)
C00V C00Y H00Y 120.3
C00P C00Y H00Y 120.3
C015 C00Z C00E 119.5(5)
C015 C00Z H00Z 120.3
C00E C00Z H00Z 120.3
C012 C010 C00K 120.8(5)
C012 C010 H010 119.6
C00K C010 H010 119.6
C015 C011 C00S 118.8(5)
C015 C011 C017 120.6(5)
C00S C011 C017 120.6(6)
C010 C012 C013 119.1(5)
C010 C012 H012 120.5
C013 C012 H012 120.5
C00X C013 C012 118.7(5)
C00X C013 H013 120.6
C012 C013 H013 120.6
C00U C014 C016 118.0(5)
C00U C014 H014 121.0
C016 C014 H014 121.0
C00Z C015 C011 120.7(5)
C00Z C015 H015 119.6
C011 C015 H015 119.6
C014 C016 C00R 119.0(5)
C014 C016 H016 120.5
C00R C016 H016 120.5
C011 C017 H01A 109.5
C011 C017 H01B 109.5
H01A C017 H01B 109.5
C011 C017 H01C 109.5
H01A C017 H01C 109.5
H01B C017 H01C 109.5

loop_
_geom_bond_atom_site_label_1
_geom_bond_atom_site_label_2
_geom_bond_distance
Ir01 C00G 1.991(4)
Ir01 N008 2.033(4)
Ir01 N005 2.049(4)
Ir01 C00D 2.065(5)
Ir01 C19 2.070(5)
Ir01 N006 2.127(4)
Br02 C00L 1.912(4)
F003 C00F 1.358(5)
F004 C00N 1.352(5)
N005 C00X 1.352(6)
N005 C00K 1.360(6)
N006 C00U 1.336(6)
N006 C00I 1.365(6)
N008 C00T 1.345(6)
N008 C00M 1.350(6)
C19 C00S 1.397(7)
C19 C00E 1.397(7)
C00A C00J 1.402(6)
C00A C00G 1.405(6)
C00A H00A 0.9500
C00B C00Q 1.398(6)
C00B C00G 1.407(6)
C00B C00M 1.462(6)
C00C C00F 1.388(6)
C00C C00D 1.430(6)
C00C C00I 1.467(6)
C00D C00H 1.408(6)
C00E C00Z 1.403(7)
C00E C00K 1.454(7)
C00F C00O 1.380(7)
C00H C00N 1.372(7)
C00H H00H 0.9500
C00I C00R 1.387(6)
C00J C00L 1.385(7)
C00J C00W 1.491(6)
C00K C010 1.397(7)
C00L C00Q 1.380(6)
C00M C00V 1.399(6)
C00N C00O 1.391(7)
C00O H00O 0.9500
C00P C00Y 1.375(8)
C00P C00T 1.380(7)
C00P H00P 0.9500
C00Q H00Q 0.9500
C00R C016 1.385(8)
C00R H00R 0.9500
C00S C011 1.396(7)
C00S H00S 0.9500
C00T H00T 0.9500
C00U C014 1.367(7)
C00U H00U 0.9500
C00V C00Y 1.374(7)
C00V H00V 0.9500
C00W H00B 0.9800
C00W H00C 0.9800
C00W H00D 0.9800
C00X C013 1.375(7)
C00X H00X 0.9500
C00Y H00Y 0.9500
C00Z C015 1.382(8)
C00Z H00Z 0.9500
C010 C012 1.368(8)
C010 H010 0.9500
C011 C015 1.389(9)
C011 C017 1.509(8)
C012 C013 1.382(8)
C012 H012 0.9500
C013 H013 0.9500
C014 C016 1.384(8)
C014 H014 0.9500
C015 H015 0.9500
C016 H016 0.9500
C017 H01A 0.9800
C017 H01B 0.9800
C017 H01C 0.9800

loop_
_geom_torsion_atom_site_label_1
_geom_torsion_atom_site_label_2
_geom_torsion_atom_site_label_3
_geom_torsion_atom_site_label_4
_geom_torsion
C00G Ir01 N005 C00X -92.9(4)
N008 Ir01 N005 C00X -143.7(8)
C00D Ir01 N005 C00X 5.1(4)
C19 Ir01 N005 C00X -179.7(4)
N006 Ir01 N005 C00X 83.3(4)
C00G Ir01 N005 C00K 83.9(3)
N008 Ir01 N005 C00K 33.1(10)
C00D Ir01 N005 C00K -178.1(3)
C19 Ir01 N005 C00K -2.9(3)
N006 Ir01 N005 C00K -99.9(3)
C00G Ir01 N006 C00U -142.3(16)
N008 Ir01 N006 C00U -89.7(4)
N005 Ir01 N006 C00U 83.8(4)
C00D Ir01 N006 C00U 179.3(4)
C19 Ir01 N006 C00U 4.4(4)
C00G Ir01 N006 C00I 39.4(18)
N008 Ir01 N006 C00I 92.0(3)
N005 Ir01 N006 C00I -94.5(3)
C00D Ir01 N006 C00I 1.1(3)
C19 Ir01 N006 C00I -173.9(3)
C00G Ir01 N008 C00T 177.6(4)
N005 Ir01 N008 C00T -130.7(8)
C00D Ir01 N008 C00T 80.4(4)
C19 Ir01 N008 C00T -95.3(4)
N006 Ir01 N008 C00T 1.9(4)
C00G Ir01 N008 C00M -5.2(3)
N005 Ir01 N008 C00M 46.5(10)
C00D Ir01 N008 C00M -102.5(3)
C19 Ir01 N008 C00M 81.9(3)
N006 Ir01 N008 C00M 179.0(3)
C00G Ir01 C19 C00S 86.5(4)
N008 Ir01 C19 C00S 6.4(4)
N005 Ir01 C19 C00S -178.8(4)
C00D Ir01 C19 C00S -135.8(12)
N006 Ir01 C19 C00S -90.7(4)
C00G Ir01 C19 C00E -93.1(3)
N008 Ir01 C19 C00E -173.1(3)
N005 Ir01 C19 C00E 1.7(3)
C00D Ir01 C19 C00E 44.7(14)
N006 Ir01 C19 C00E 89.8(3)
C00F C00C C00D C00H -1.7(6)
C00I C00C C00D C00H 177.5(4)
C00F C00C C00D Ir01 -179.4(3)
C00I C00C C00D Ir01 -0.1(5)
C00G Ir01 C00D C00H 5.5(4)
N008 Ir01 C00D C00H 85.9(4)
N005 Ir01 C00D C00H -89.6(4)
C19 Ir01 C00D C00H -131.9(12)
N006 Ir01 C00D C00H -177.8(4)
C00G Ir01 C00D C00C -177.2(3)
N008 Ir01 C00D C00C -96.8(3)
N005 Ir01 C00D C00C 87.8(3)
C19 Ir01 C00D C00C 45.5(14)
N006 Ir01 C00D C00C -0.5(3)
C00S C19 C00E C00Z 0.1(7)
Ir01 C19 C00E C00Z 179.7(4)
C00S C19 C00E C00K -180.0(4)
Ir01 C19 C00E C00K -0.4(5)
C00D C00C C00F F003 -177.4(4)
C00I C00C C00F F003 3.4(7)
C00D C00C C00F C00O 2.8(7)
C00I C00C C00F C00O -176.4(4)
C00J C00A C00G C00B 2.4(7)
C00J C00A C00G Ir01 -177.5(3)
C00Q C00B C00G C00A -3.7(7)
C00M C00B C00G C00A 175.0(4)
C00Q C00B C00G Ir01 176.2(3)
C00M C00B C00G Ir01 -5.1(5)
N008 Ir01 C00G C00A -174.6(4)
N005 Ir01 C00G C00A 12.3(4)
C00D Ir01 C00G C00A -83.6(4)
C19 Ir01 C00G C00A 91.7(4)
N006 Ir01 C00G C00A -121.4(16)
N008 Ir01 C00G C00B 5.5(3)
N005 Ir01 C00G C00B -167.6(3)
C00D Ir01 C00G C00B 96.5(3)
C19 Ir01 C00G C00B -88.3(3)
N006 Ir01 C00G C00B 58.7(17)
C00C C00D C00H C00N -0.2(6)
Ir01 C00D C00H C00N 177.1(3)
C00U N006 C00I C00R -0.5(7)
Ir01 N006 C00I C00R 177.9(4)
C00U N006 C00I C00C -179.8(4)
Ir01 N006 C00I C00C -1.4(5)
C00F C00C C00I N006 -179.8(4)
C00D C00C C00I N006 1.0(6)
C00F C00C C00I C00R 1.0(7)
C00D C00C C00I C00R -178.2(5)
C00G C00A C00J C00L 0.7(7)
C00G C00A C00J C00W -178.6(5)
C00X N005 C00K C010 2.0(6)
Ir01 N005 C00K C010 -175.0(3)
C00X N005 C00K C00E -179.4(4)
Ir01 N005 C00K C00E 3.5(5)
C19 C00E C00K N005 -2.1(6)
C00Z C00E C00K N005 177.9(4)
C19 C00E C00K C010 176.4(4)
C00Z C00E C00K C010 -3.6(7)
C00A C00J C00L C00Q -2.8(7)
C00W C00J C00L C00Q 176.6(5)
C00A C00J C00L Br02 179.2(3)
C00W C00J C00L Br02 -1.4(7)
C00T N008 C00M C00V 0.1(7)
Ir01 N008 C00M C00V -177.3(3)
C00T N008 C00M C00B -178.8(4)
Ir01 N008 C00M C00B 3.9(5)
C00Q C00B C00M N008 179.4(4)
C00G C00B C00M N008 0.7(6)
C00Q C00B C00M C00V 0.7(7)
C00G C00B C00M C00V -178.0(4)
C00D C00H C00N F004 -178.3(4)
C00D C00H C00N C00O 1.3(7)
F003 C00F C00O C00N 178.5(4)
C00C C00F C00O C00N -1.7(7)
F004 C00N C00O C00F 179.3(4)
C00H C00N C00O C00F -0.4(7)
C00J C00L C00Q C00B 1.5(7)
Br02 C00L C00Q C00B 179.6(3)
C00G C00B C00Q C00L 1.9(7)
C00M C00B C00Q C00L -176.7(4)
N006 C00I C00R C016 0.9(8)
C00C C00I C00R C016 -180.0(5)
C00E C19 C00S C011 0.7(7)
Ir01 C19 C00S C011 -178.8(4)
C00M N008 C00T C00P 0.4(7)
Ir01 N008 C00T C00P 177.5(4)
C00Y C00P C00T N008 0.2(8)
C00I N006 C00U C014 -1.2(8)
Ir01 N006 C00U C014 -179.4(4)
N008 C00M C00V C00Y -1.1(7)
C00B C00M C00V C00Y 177.6(5)
C00K N005 C00X C013 -1.9(7)
Ir01 N005 C00X C013 174.8(4)
C00M C00V C00Y C00P 1.6(8)
C00T C00P C00Y C00V -1.2(8)
C19 C00E C00Z C015 -0.3(8)
C00K C00E C00Z C015 179.8(5)
N005 C00K C010 C012 -1.2(7)
C00E C00K C010 C012 -179.6(5)
C19 C00S C011 C015 -1.3(8)
C19 C00S C011 C017 179.6(5)
C00K C010 C012 C013 0.2(8)
N005 C00X C013 C012 0.9(8)
C010 C012 C013 C00X 0.0(8)
N006 C00U C014 C016 2.4(9)
C00E C00Z C015 C011 -0.3(8)
C00S C011 C015 C00Z 1.1(8)
C017 C011 C015 C00Z -179.8(5)
C00U C014 C016 C00R -1.9(9)
C00I C00R C016 C014 0.4(9)
